data_7043131
loop_
_publ_author_name
'Suter, Riccardo'
'Sinclair, Hannah'
'Burford, Neil'
'McDonald, Robert'
'Ferguson, Michael J.'
'Schrader, Erik'

_publ_section_title
;
 Tris(2-pyridyl)phosphine as a versatile ligand for pnictogen acceptors
;
_journal_name_full 'Dalton Trans.'
_journal_paper_doi 10.1039/C7DT01526G
_journal_year 2017
_chemical_absolute_configuration ad
_chemical_formula_moiety '0.5(C18 H12 F9 N3 O9 P S3 Sb), 0.5(C17 H12 F6 N3 O6 P S2 Sb), 0.5(C F3 O3 S), 0.5(C2 H3 N)'
_chemical_formula_sum 'C19 H13.5 F9 N3.5 O9 P S3 Sb'
_chemical_formula_weight 854.73
_chemical_melting_point ?
_chemical_name_common 'Trispyridylphosphine antimony tris triflate'
_chemical_name_systematic 'Trispyridylphosphine antimony tris triflate'
_chemical_properties_physical ', Air-sensitive,Moisture-sensitive,Hygroscopic,Heat-sensitive,Oxygen-sensitive'
_space_group_crystal_system monoclinic
_space_group_IT_number 9
_space_group_name_Hall 'C -2yc'
_space_group_name_H-M_alt 'C 1 c 1'
_symmetry_space_group_name_Hall 'C -2yc'
_symmetry_space_group_name_H-M 'C 1 c 1'
_atom_sites_solution_hydrogens geom
_atom_sites_solution_primary direct
_audit_creation_date 2017-03-12
_audit_creation_method
;
Olex2 1.2
(compiled 2017.01.04 svn.r3372 for OlexSys, GUI svn.r5292)
;
_audit_update_record
;
2017-03-20 deposited with the CCDC.
2017-05-26 downloaded from the CCDC.
;
_cell_angle_alpha 90
_cell_angle_beta 91.2212(9)
_cell_angle_gamma 90
_cell_formula_units_Z 8
_cell_length_a 21.6061(2)
_cell_length_b 12.18356(10)
_cell_length_c 21.5114(2)
_cell_measurement_reflns_used 46829
_cell_measurement_temperature 100.01(10)
_cell_measurement_theta_max 30.5960
_cell_measurement_theta_min 3.2740
_cell_volume 5661.36(9)
_computing_cell_refinement 'CrysAlis RED, Oxford Diffraction Ltd.'
_computing_data_collection 'CrysAlis CCD, Oxford Diffraction Ltd.'
_computing_data_reduction 'CrysAlis RED, Oxford Diffraction Ltd.'
_computing_molecular_graphics 'Olex2 (Dolomanov et al., 2009)'
_computing_publication_material 'Olex2 (Dolomanov et al., 2009)'
_computing_structure_refinement 'XL (Sheldrick, 2008)'
_computing_structure_solution 'XS (Sheldrick, 2008)'
_diffrn_ambient_temperature 100.01(10)
_diffrn_detector 'Oxford Diffraction Sapphire 3'
_diffrn_detector_area_resol_mean 8.26
_diffrn_detector_type 'CCD area detector'
_diffrn_measured_fraction_theta_full 0.998
_diffrn_measured_fraction_theta_max 0.997
_diffrn_measurement_details
;
#__ type_ start__ end____ width___ exp.time_
  1 omega   40.00   66.00   1.0000   15.0000
omega____ theta____ kappa____ phi______ frames
    -       22.4154  179.0000  150.0000 26

#__ type_ start__ end____ width___ exp.time_
  2 omega  -46.00   40.00   1.0000   15.0000
omega____ theta____ kappa____ phi______ frames
    -       22.4154  -57.0000 -180.0000 86

#__ type_ start__ end____ width___ exp.time_
  3 omega   -7.00   27.00   1.0000   15.0000
omega____ theta____ kappa____ phi______ frames
    -       22.4154   77.0000   60.0000 34

#__ type_ start__ end____ width___ exp.time_
  4 omega   -7.00   63.00   1.0000   15.0000
omega____ theta____ kappa____ phi______ frames
    -       22.4154  -99.0000  150.0000 70

#__ type_ start__ end____ width___ exp.time_
  5 omega  -44.00   47.00   1.0000   15.0000
omega____ theta____ kappa____ phi______ frames
    -       22.4154  -38.0000  -90.0000 91

#__ type_ start__ end____ width___ exp.time_
  6 omega  -46.00   23.00   1.0000   15.0000
omega____ theta____ kappa____ phi______ frames
    -       22.4154  -57.0000   60.0000 69

#__ type_ start__ end____ width___ exp.time_
  7 omega   -8.00   38.00   1.0000   15.0000
omega____ theta____ kappa____ phi______ frames
    -       22.4154   77.0000  -60.0000 46

#__ type_ start__ end____ width___ exp.time_
  8 omega    1.00   91.00   1.0000   15.0000
omega____ theta____ kappa____ phi______ frames
    -       22.4154   57.0000  -30.0000 90

#__ type_ start__ end____ width___ exp.time_
  9 omega    1.00   91.00   1.0000   15.0000
omega____ theta____ kappa____ phi______ frames
    -       22.4154   57.0000   90.0000 90

#__ type_ start__ end____ width___ exp.time_
 10 omega  -25.00   64.00   1.0000   15.0000
omega____ theta____ kappa____ phi______ frames
    -       22.4154  -99.0000   60.0000 89

#__ type_ start__ end____ width___ exp.time_
 11 omega  -25.00   64.00   1.0000   15.0000
omega____ theta____ kappa____ phi______ frames
    -       22.4154  -99.0000  -90.0000 89

#__ type_ start__ end____ width___ exp.time_
 12 omega   34.00   86.00   1.0000   15.0000
omega____ theta____ kappa____ phi______ frames
    -       22.4154  179.0000 -150.0000 52

#__ type_ start__ end____ width___ exp.time_
 13 omega    1.00   91.00   1.0000   15.0000
omega____ theta____ kappa____ phi______ frames
    -       22.4154   57.0000 -150.0000 90
;
_diffrn_measurement_device 'kappa-stage diffractometer'
_diffrn_measurement_device_type 'Oxford Diffraction Xcalibur S'
_diffrn_measurement_method '\w and \f scans'
_diffrn_orient_matrix_UB_11 0.0307267000
_diffrn_orient_matrix_UB_12 0.0076343000
_diffrn_orient_matrix_UB_13 -0.0101440000
_diffrn_orient_matrix_UB_21 -0.0070088000
_diffrn_orient_matrix_UB_22 0.0552641000
_diffrn_orient_matrix_UB_23 -0.0077602000
_diffrn_orient_matrix_UB_31 0.0092129000
_diffrn_orient_matrix_UB_32 0.0166308000
_diffrn_orient_matrix_UB_33 0.0304106000
_diffrn_radiation_monochromator 'focusing graphite'
_diffrn_radiation_probe x-ray
_diffrn_radiation_type MoK\a
_diffrn_radiation_wavelength 0.71073
_diffrn_radiation_xray_symbol K-L~3~
_diffrn_reflns_av_R_equivalents 0.0198
_diffrn_reflns_av_unetI/netI 0.0187
_diffrn_reflns_Laue_measured_fraction_full 0.998
_diffrn_reflns_Laue_measured_fraction_max 0.997
_diffrn_reflns_limit_h_max 29
_diffrn_reflns_limit_h_min -29
_diffrn_reflns_limit_k_max 16
_diffrn_reflns_limit_k_min -16
_diffrn_reflns_limit_l_max 29
_diffrn_reflns_limit_l_min -29
_diffrn_reflns_number 58737
_diffrn_reflns_point_group_measured_fraction_full 0.998
_diffrn_reflns_point_group_measured_fraction_max 0.997
_diffrn_reflns_theta_full 25.242
_diffrn_reflns_theta_max 29.130
_diffrn_reflns_theta_min 2.841
_diffrn_source 'sealed tube'
_exptl_absorpt_coefficient_mu 1.368
_exptl_absorpt_correction_T_max 1.00000
_exptl_absorpt_correction_T_min 0.93518
_exptl_absorpt_correction_type multi-scan
_exptl_absorpt_process_details
;
CrysAlisPro, Agilent Technologies,
Version 1.171.36.28 (release 01-02-2013 CrysAlis171 .NET)
(compiled Feb  1 2013,16:14:44)
Empirical absorption correction using spherical harmonics,
 implemented in SCALE3 ABSPACK scaling algorithm.
;
_exptl_crystal_colour 'clear light colourless'
_exptl_crystal_colour_lustre clear
_exptl_crystal_colour_modifier light
_exptl_crystal_colour_primary colourless
_exptl_crystal_density_diffrn 2.006
_exptl_crystal_description cube
_exptl_crystal_F_000 3352
_exptl_crystal_recrystallization_method 'Re-crystallisation from solvent: MeCN Et2O'
_exptl_crystal_size_max 0.24
_exptl_crystal_size_mid 0.22
_exptl_crystal_size_min 0.22
_refine_diff_density_max 0.343
_refine_diff_density_min -0.319
_refine_diff_density_rms 0.054
_refine_ls_abs_structure_details
;
 Flack x determined using 7167 quotients [(I+)-(I-)]/[(I+)+(I-)]
 (Parsons, Flack and Wagner, Acta Cryst. B69 (2013) 249-259).
;
_refine_ls_abs_structure_Flack 0.002(3)
_refine_ls_extinction_method none
_refine_ls_goodness_of_fit_ref 1.054
_refine_ls_hydrogen_treatment constr
_refine_ls_matrix_type full
_refine_ls_number_parameters 822
_refine_ls_number_reflns 15038
_refine_ls_number_restraints 2
_refine_ls_restrained_S_all 1.054
_refine_ls_R_factor_all 0.0168
_refine_ls_R_factor_gt 0.0165
_refine_ls_shift/su_max 0.002
_refine_ls_shift/su_mean 0.000
_refine_ls_structure_factor_coef Fsqd
_refine_ls_weighting_details 'w=1/[\s^2^(Fo^2^)+(0.0182P)^2^+4.1850P] where P=(Fo^2^+2Fc^2^)/3'
_refine_ls_weighting_scheme calc
_refine_ls_wR_factor_gt 0.0391
_refine_ls_wR_factor_ref 0.0392
_reflns_Friedel_coverage 0.999
_reflns_Friedel_fraction_full 0.998
_reflns_Friedel_fraction_max 0.997
_reflns_number_gt 14894
_reflns_number_total 15038
_reflns_threshold_expression 'I > 2\s(I)'
_cod_data_source_file c7dt01526g2.cif
_cod_data_source_block rs09177
_cod_depositor_comments
;
The following automatic conversions were performed:

'_chemical_melting_point' value 'none' was changed to '?' - the value
is undefined or not given.

Automatic conversion script
Id: cif_fix_values 4973 2017-02-22 13:04:09Z antanas 
;
_cod_original_cell_volume 5661.34(9)
_cod_original_formula_sum 'C19 H13.50 F9 N3.50 O9 P S3 Sb'
_cod_database_code 7043131
_chemical_oxdiff_formula 'C50 N3 P Sb S3 O9 F9'
_shelx_space_group_comment
;
The symmetry employed for this shelxl refinement is uniquely defined
by the following loop, which should always be used as a source of
symmetry information in preference to the above space-group names.
They are only intended as comments.
;
_reflns_odcompleteness_completeness 99.84
_reflns_odcompleteness_iscentric 1
_reflns_odcompleteness_theta 28.22
_olex2_refinement_description
;
1. Twinned data refinement
 Scales: 0.501(8)
 0.499(8)
2. Fixed Uiso
 At 1.2 times of:
  All C(H) groups
 At 1.5 times of:
  All C(H,H,H) groups
3.a Aromatic/amide H refined with riding coordinates:
 C32(H32), C14(H14), C22(H22), C7(H7), C15(H15), C25(H25), C33(H33), C9(H9),
 C21(H21), C28(H28), C8(H8), C20(H20), C10(H10), C31(H31), C13(H13), C23(H23),
 C30(H30), C26(H26), C12(H12), C27(H27), C2(H2), C5(H5), C3(H3), C4(H4)
3.b Idealised Me refined as rotating group:
 C37(H37A,H37B,H37C)
;
_olex2_submission_special_instructions 'No special instructions were received'

loop_
_space_group_symop_operation_xyz
'x, y, z'
'x, -y, z+1/2'
'x+1/2, y+1/2, z'
'x+1/2, -y+1/2, z+1/2'

loop_
_atom_site_label
_atom_site_type_symbol
_atom_site_fract_x
_atom_site_fract_y
_atom_site_fract_z
_atom_site_U_iso_or_equiv
_atom_site_adp_type
_atom_site_occupancy
_atom_site_site_symmetry_order
_atom_site_calc_flag
_atom_site_refinement_flags_posn
_atom_site_disorder_assembly
_atom_site_disorder_group
Sb2 Sb 0.31911(2) 0.81334(2) 0.74961(2) 0.00812(4) Uani 1 1 d . . .
Sb1 Sb 0.18215(2) 1.67545(2) 0.83822(2) 0.00834(4) Uani 1 1 d . . .
S5 S 0.39853(3) 0.92918(5) 0.89033(3) 0.01222(13) Uani 1 1 d . . .
S1 S 0.10119(3) 1.57638(6) 0.69492(3) 0.01436(14) Uani 1 1 d . . .
P2 P 0.43633(4) 0.91902(6) 0.64937(4) 0.01218(14) Uani 1 1 d . . .
P1 P 0.06712(3) 1.56661(6) 0.93898(4) 0.01187(14) Uani 1 1 d . . .
S3 S 0.14661(3) 1.94791(5) 0.90003(3) 0.01208(12) Uani 1 1 d . . .
S2 S 0.29717(3) 1.46434(5) 0.90492(3) 0.01187(12) Uani 1 1 d . . .
S4 S 0.17493(3) 0.99595(5) 0.70662(3) 0.01162(12) Uani 1 1 d . . .
S6 S 0.33264(3) 0.49843(5) 0.71404(3) 0.01120(11) Uani 1 1 d . . .
F16 F 0.36471(11) 0.82824(17) 0.99200(11) 0.0284(5) Uani 1 1 d . . .
F2 F 0.13394(13) 1.6868(3) 0.59618(13) 0.0563(9) Uani 1 1 d . . .
O13 O 0.35259(10) 0.85679(18) 0.85947(10) 0.0152(4) Uani 1 1 d . . .
O1 O 0.14863(10) 1.64198(19) 0.72825(10) 0.0172(4) Uani 1 1 d . . .
O14 O 0.45653(10) 0.93477(19) 0.85895(11) 0.0196(5) Uani 1 1 d . . .
O3 O 0.04379(11) 1.56837(19) 0.72685(11) 0.0207(5) Uani 1 1 d . . .
N5 N 0.32200(12) 0.80846(17) 0.64749(12) 0.0096(5) Uani 1 1 d . . .
O16 O 0.30923(10) 0.60994(15) 0.72347(10) 0.0137(4) Uani 1 1 d . . .
O7 O 0.18689(10) 1.87614(16) 0.86283(10) 0.0139(4) Uani 1 1 d . . .
C19 C 0.45801(15) 0.8127(2) 0.70675(15) 0.0120(6) Uani 1 1 d . . .
C6 C 0.04489(14) 1.6750(2) 0.88374(14) 0.0104(6) Uani 1 1 d . . .
N6 N 0.34969(11) 0.98181(18) 0.73906(11) 0.0103(4) Uani 1 1 d . . .
C32 C 0.33181(16) 1.1665(2) 0.76979(17) 0.0170(6) Uani 1 1 d . . .
H32 H 0.3107 1.2165 0.7942 0.020 Uiso 1 1 calc R . .
O10 O 0.21706(10) 0.90357(16) 0.71872(10) 0.0149(4) Uani 1 1 d . . .
C14 C 0.16665(17) 1.3228(2) 0.81230(17) 0.0193(7) Uani 1 1 d . . .
H14 H 0.1865 1.2738 0.7863 0.023 Uiso 1 1 calc R . .
F1 F 0.05754(14) 1.75695(18) 0.64499(12) 0.0481(7) Uani 1 1 d . . .
O2 O 0.12423(12) 1.4767(2) 0.66873(11) 0.0263(5) Uani 1 1 d . . .
O4 O 0.28477(10) 1.56287(16) 0.86733(9) 0.0155(4) Uani 1 1 d . . .
N4 N 0.41648(11) 0.76943(18) 0.74658(11) 0.0103(4) Uani 1 1 d . . .
C11 C 0.10703(13) 1.4709(2) 0.88687(13) 0.0120(5) Uani 1 1 d . . .
C29 C 0.39377(13) 1.0146(2) 0.69855(13) 0.0117(5) Uani 1 1 d . . .
O17 O 0.28547(10) 0.41519(16) 0.71310(10) 0.0173(4) Uani 1 1 d . . .
C22 C 0.49386(15) 0.6501(2) 0.78908(15) 0.0165(6) Uani 1 1 d . . .
H22 H 0.5052 0.5956 0.8174 0.020 Uiso 1 1 calc R . .
C7 C -0.01556(14) 1.7127(2) 0.88457(14) 0.0145(6) Uani 1 1 d . . .
H7 H -0.0430 1.6837 0.9130 0.017 Uiso 1 1 calc R . .
O15 O 0.37321(11) 1.03078(17) 0.91196(11) 0.0195(5) Uani 1 1 d . . .
C15 C 0.17790(14) 1.4343(2) 0.80802(14) 0.0142(6) Uani 1 1 d . . .
H15 H 0.2058 1.4600 0.7791 0.017 Uiso 1 1 calc R . .
C25 C 0.36656(14) 0.8430(2) 0.54911(13) 0.0153(5) Uani 1 1 d . . .
H25 H 0.3983 0.8724 0.5258 0.018 Uiso 1 1 calc R . .
C33 C 0.31989(14) 1.0555(2) 0.77411(14) 0.0131(5) Uani 1 1 d . . .
H33 H 0.2905 1.0310 0.8019 0.016 Uiso 1 1 calc R . .
C9 C 0.00564(16) 1.8339(2) 0.80039(16) 0.0162(6) Uani 1 1 d . . .
H9 H -0.0070 1.8866 0.7715 0.019 Uiso 1 1 calc R . .
F17 F 0.45203(10) 0.91270(19) 0.99998(10) 0.0344(5) Uani 1 1 d . . .
F14 F 0.18062(11) 0.94939(18) 0.58836(8) 0.0343(5) Uani 1 1 d . . .
C21 C 0.53621(16) 0.6911(2) 0.74813(16) 0.0167(6) Uani 1 1 d . . .
H21 H 0.5763 0.6633 0.7478 0.020 Uiso 1 1 calc R . .
C28 C 0.27339(13) 0.7581(2) 0.61873(13) 0.0116(5) Uani 1 1 d . . .
H28 H 0.2416 0.7303 0.6426 0.014 Uiso 1 1 calc R . .
O8 O 0.12000(11) 1.89360(17) 0.95225(10) 0.0205(5) Uani 1 1 d . . .
C8 C -0.03546(14) 1.7932(2) 0.84330(15) 0.0161(6) Uani 1 1 d . . .
H8 H -0.0758 1.8197 0.8444 0.019 Uiso 1 1 calc R . .
C20 C 0.51849(14) 0.7751(2) 0.70685(15) 0.0156(6) Uani 1 1 d . . .
H20 H 0.5470 0.8051 0.6799 0.019 Uiso 1 1 calc R . .
C10 C 0.06567(14) 1.7950(2) 0.80109(14) 0.0125(6) Uani 1 1 d . . .
H10 H 0.0935 1.8228 0.7727 0.015 Uiso 1 1 calc R . .
F13 F 0.25320(10) 1.0572(2) 0.62218(12) 0.0415(6) Uani 1 1 d . . .
C31 C 0.37574(15) 1.2017(2) 0.72855(16) 0.0186(6) Uani 1 1 d . . .
H31 H 0.3843 1.2762 0.7247 0.022 Uiso 1 1 calc R . .
O18 O 0.38873(10) 0.47423(16) 0.74828(10) 0.0172(4) Uani 1 1 d . . .
O6 O 0.25408(10) 1.44833(17) 0.95425(10) 0.0177(4) Uani 1 1 d . . .
O5 O 0.31305(10) 1.36848(17) 0.86977(10) 0.0198(4) Uani 1 1 d . . .
F3 F 0.04421(10) 1.61366(18) 0.58878(10) 0.0308(5) Uani 1 1 d . . .
C13 C 0.12575(16) 1.2854(2) 0.85544(17) 0.0212(7) Uani 1 1 d . . .
H13 H 0.1186 1.2105 0.8597 0.025 Uiso 1 1 calc R . .
C23 C 0.43409(15) 0.6912(2) 0.78753(15) 0.0140(6) Uani 1 1 d . . .
H23 H 0.4055 0.6642 0.8154 0.017 Uiso 1 1 calc R . .
C35 C 0.41602(15) 0.8530(3) 0.96171(16) 0.0204(6) Uani 1 1 d . . .
C30 C 0.40701(14) 1.1257(2) 0.69291(15) 0.0150(6) Uani 1 1 d . . .
H30 H 0.4368 1.1490 0.6653 0.018 Uiso 1 1 calc R . .
O9 O 0.10642(10) 2.01685(16) 0.86327(10) 0.0198(4) Uani 1 1 d . . .
C16 C 0.08319(17) 1.6638(3) 0.62779(16) 0.0241(7) Uani 1 1 d . . .
O12 O 0.11079(9) 0.96535(16) 0.70271(9) 0.0166(4) Uani 1 1 d . . .
C1 C 0.13731(13) 1.6269(2) 0.97468(13) 0.0109(5) Uani 1 1 d . . .
C24 C 0.36871(13) 0.8509(2) 0.61319(13) 0.0110(5) Uani 1 1 d . . .
F18 F 0.44604(11) 0.75963(17) 0.94954(12) 0.0359(5) Uani 1 1 d . . .
C34 C 0.19317(14) 1.0326(3) 0.62686(14) 0.0221(6) Uani 1 1 d . . .
C26 C 0.31665(14) 0.7906(2) 0.51950(13) 0.0153(5) Uani 1 1 d . . .
H26 H 0.3148 0.7852 0.4764 0.018 Uiso 1 1 calc R . .
C12 C 0.09510(15) 1.3599(2) 0.89263(16) 0.0188(6) Uani 1 1 d . . .
H12 H 0.0666 1.3353 0.9213 0.023 Uiso 1 1 calc R . .
F15 F 0.15993(9) 1.11856(16) 0.60818(10) 0.0327(5) Uani 1 1 d . . .
C27 C 0.26998(13) 0.7469(2) 0.55464(13) 0.0147(5) Uani 1 1 d . . .
H27 H 0.2368 0.7106 0.5356 0.018 Uiso 1 1 calc R . .
C2 C 0.14450(14) 1.6200(2) 1.03867(13) 0.0149(5) Uani 1 1 d . . .
H2 H 0.1133 1.5897 1.0623 0.018 Uiso 1 1 calc R . .
C5 C 0.23360(13) 1.7139(2) 0.96770(13) 0.0122(5) Uani 1 1 d . . .
H5 H 0.2633 1.7477 0.9436 0.015 Uiso 1 1 calc R . .
O11 O 0.18952(10) 1.09369(17) 0.74149(11) 0.0221(4) Uani 1 1 d . . .
F10 F 0.31010(10) 0.51555(15) 0.59395(8) 0.0259(4) Uani 1 1 d . . .
F11 F 0.38686(10) 0.40957(15) 0.61887(9) 0.0279(4) Uani 1 1 d . . .
F12 F 0.39725(9) 0.58594(15) 0.62482(10) 0.0273(4) Uani 1 1 d . . .
C36 C 0.35778(14) 0.5028(2) 0.63351(14) 0.0185(6) Uani 1 1 d . . .
F4 F 0.36387(8) 1.58668(14) 0.98187(8) 0.0217(4) Uani 1 1 d . . .
F9 F 0.23399(8) 2.09697(14) 0.89126(8) 0.0200(4) Uani 1 1 d . . .
F8 F 0.24309(8) 1.99175(14) 0.97180(8) 0.0219(4) Uani 1 1 d . . .
F6 F 0.41401(8) 1.52439(15) 0.90351(8) 0.0209(4) Uani 1 1 d . . .
F7 F 0.17289(8) 2.11900(13) 0.96808(8) 0.0200(3) Uani 1 1 d . . .
F5 F 0.39112(8) 1.41618(15) 0.97907(8) 0.0237(4) Uani 1 1 d . . .
C17 C 0.37033(13) 1.5001(2) 0.94430(12) 0.0144(5) Uani 1 1 d . . .
C3 C 0.19822(14) 1.6583(2) 1.06732(13) 0.0169(5) Uani 1 1 d . . .
H3 H 0.2042 1.6512 1.1101 0.020 Uiso 1 1 calc R . .
C18 C 0.20258(13) 2.0439(2) 0.93472(12) 0.0137(5) Uani 1 1 d . . .
C4 C 0.24287(13) 1.7073(2) 1.03137(13) 0.0147(5) Uani 1 1 d . . .
H4 H 0.2788 1.7355 1.0499 0.018 Uiso 1 1 calc R . .
N0AA N 0.00864(16) 0.7601(2) 1.04856(18) 0.0325(7) Uani 1 1 d . . .
C38 C 0.01667(14) 0.8525(3) 1.05274(15) 0.0249(7) Uani 1 1 d . A 2
C37 C 0.02700(15) 0.9702(3) 1.05883(16) 0.0277(7) Uani 1 1 d . A 2
H37A H 0.0585 0.9927 1.0307 0.042 Uiso 1 1 calc GR A 2
H37B H 0.0401 0.9869 1.1007 0.042 Uiso 1 1 calc GR A 2
H37C H -0.0107 1.0087 1.0491 0.042 Uiso 1 1 calc GR A 2
N2 N 0.08495(11) 1.71754(18) 0.84195(11) 0.0097(4) Uani 1 1 d . . .
N1 N 0.18219(12) 1.67223(17) 0.93992(12) 0.0093(5) Uani 1 1 d . . .
N3 N 0.14888(11) 1.50661(18) 0.84522(11) 0.0109(4) Uani 1 1 d . . .

loop_
_atom_site_aniso_label
_atom_site_aniso_U_11
_atom_site_aniso_U_22
_atom_site_aniso_U_33
_atom_site_aniso_U_23
_atom_site_aniso_U_13
_atom_site_aniso_U_12
Sb2 0.00826(8) 0.00801(7) 0.00809(8) -0.00007(6) 0.00007(6) 0.00012(6)
Sb1 0.00786(8) 0.00899(7) 0.00820(8) 0.00029(6) 0.00066(6) -0.00066(6)
S5 0.0112(3) 0.0143(3) 0.0112(3) -0.0003(2) -0.0008(3) -0.0015(2)
S1 0.0131(3) 0.0193(3) 0.0105(3) -0.0033(2) -0.0013(3) -0.0016(3)
P2 0.0114(3) 0.0115(3) 0.0138(4) 0.0011(2) 0.0025(3) -0.0010(3)
P1 0.0107(3) 0.0123(3) 0.0126(3) 0.0022(2) 0.0013(3) -0.0026(2)
S3 0.0130(3) 0.0088(3) 0.0144(3) -0.0008(2) 0.0000(2) -0.0003(2)
S2 0.0122(3) 0.0118(3) 0.0115(3) -0.0003(2) -0.0012(2) 0.0021(2)
S4 0.0111(3) 0.0107(3) 0.0130(3) 0.0000(2) 0.0006(2) 0.0015(2)
S6 0.0120(3) 0.0090(3) 0.0125(3) 0.0006(2) 0.0001(2) 0.0005(2)
F16 0.0239(12) 0.0418(12) 0.0194(11) 0.0082(8) 0.0011(9) -0.0148(9)
F2 0.0332(15) 0.107(3) 0.0281(15) 0.0294(13) -0.0076(12) -0.0373(14)
O13 0.0135(11) 0.0191(10) 0.0129(11) -0.0011(8) -0.0026(9) -0.0018(9)
O1 0.0156(11) 0.0242(11) 0.0116(10) -0.0027(8) -0.0019(9) -0.0050(9)
O14 0.0139(11) 0.0244(11) 0.0206(12) 0.0009(9) 0.0050(9) -0.0028(8)
O3 0.0154(11) 0.0285(11) 0.0184(12) -0.0035(9) 0.0017(9) -0.0057(9)
N5 0.0099(12) 0.0079(10) 0.0110(12) -0.0006(8) -0.0014(9) 0.0010(8)
O16 0.0173(11) 0.0103(8) 0.0134(10) -0.0018(7) 0.0010(8) 0.0029(7)
O7 0.0170(10) 0.0101(8) 0.0144(10) -0.0010(7) 0.0006(8) -0.0009(7)
C19 0.0127(15) 0.0102(12) 0.0130(15) -0.0024(9) -0.0008(12) -0.0008(9)
C6 0.0098(14) 0.0105(12) 0.0110(14) -0.0011(9) 0.0005(11) -0.0017(9)
N6 0.0115(11) 0.0084(9) 0.0110(11) -0.0007(8) -0.0019(9) 0.0016(8)
C32 0.0154(15) 0.0117(12) 0.0235(16) -0.0068(11) -0.0077(12) 0.0047(10)
O10 0.0157(10) 0.0133(9) 0.0154(10) 0.0003(7) -0.0024(8) 0.0054(8)
C14 0.0208(17) 0.0138(13) 0.0227(17) -0.0074(11) -0.0094(13) 0.0073(11)
F1 0.078(2) 0.0251(11) 0.0399(13) 0.0058(9) -0.0250(13) 0.0033(12)
O2 0.0269(13) 0.0323(12) 0.0195(11) -0.0124(9) -0.0032(10) 0.0066(10)
O4 0.0157(10) 0.0167(9) 0.0140(10) 0.0036(7) -0.0004(8) 0.0044(8)
N4 0.0090(11) 0.0103(10) 0.0115(11) -0.0017(8) -0.0002(9) 0.0002(8)
C11 0.0112(13) 0.0108(11) 0.0138(13) 0.0013(9) -0.0036(10) 0.0007(9)
C29 0.0114(13) 0.0102(11) 0.0135(13) 0.0005(9) -0.0019(10) -0.0006(9)
O17 0.0153(10) 0.0139(9) 0.0228(11) 0.0016(7) 0.0024(8) -0.0023(7)
C22 0.0179(15) 0.0127(12) 0.0188(16) -0.0029(11) -0.0038(12) 0.0030(11)
C7 0.0111(14) 0.0168(13) 0.0158(14) -0.0029(10) 0.0006(11) 0.0008(10)
O15 0.0205(11) 0.0158(9) 0.0221(11) -0.0048(8) -0.0018(9) 0.0010(8)
C15 0.0142(14) 0.0150(12) 0.0133(13) -0.0058(10) -0.0043(11) 0.0042(10)
C25 0.0161(13) 0.0164(12) 0.0133(13) 0.0021(10) 0.0025(10) 0.0034(10)
C33 0.0115(13) 0.0137(12) 0.0139(13) -0.0023(10) -0.0025(11) 0.0025(10)
C9 0.0185(15) 0.0101(11) 0.0195(15) 0.0001(10) -0.0099(12) 0.0031(11)
F17 0.0341(12) 0.0452(12) 0.0231(11) 0.0102(9) -0.0179(9) -0.0212(10)
F14 0.0450(13) 0.0443(12) 0.0137(9) -0.0018(8) 0.0007(8) 0.0126(10)
C21 0.0125(15) 0.0147(12) 0.0226(16) -0.0072(11) -0.0047(12) 0.0038(10)
C28 0.0110(12) 0.0105(11) 0.0134(12) 0.0007(9) -0.0020(10) 0.0014(9)
O8 0.0239(11) 0.0153(9) 0.0226(11) 0.0003(8) 0.0105(9) -0.0011(8)
C8 0.0103(14) 0.0149(12) 0.0230(16) -0.0057(11) -0.0033(12) 0.0044(11)
C20 0.0105(14) 0.0164(13) 0.0199(15) -0.0067(11) 0.0015(11) 0.0000(10)
C10 0.0149(15) 0.0111(11) 0.0114(14) -0.0004(10) -0.0017(11) 0.0000(10)
F13 0.0177(10) 0.0673(16) 0.0398(13) 0.0291(12) 0.0075(9) -0.0023(10)
C31 0.0175(15) 0.0101(11) 0.0278(17) 0.0009(11) -0.0098(13) -0.0006(11)
O18 0.0176(10) 0.0135(9) 0.0204(10) -0.0008(7) -0.0063(8) 0.0030(8)
O6 0.0162(10) 0.0181(10) 0.0189(10) 0.0044(8) 0.0026(8) 0.0004(8)
O5 0.0205(10) 0.0162(9) 0.0226(11) -0.0069(8) -0.0016(8) 0.0032(8)
F3 0.0299(11) 0.0418(12) 0.0199(10) 0.0041(8) -0.0146(8) -0.0138(9)
C13 0.0246(17) 0.0049(11) 0.0334(18) 0.0001(11) -0.0142(14) 0.0008(11)
C23 0.0155(15) 0.0116(12) 0.0148(15) -0.0001(10) -0.0039(12) -0.0007(10)
C35 0.0160(15) 0.0224(14) 0.0225(16) 0.0033(12) -0.0048(12) -0.0064(12)
C30 0.0142(14) 0.0115(12) 0.0190(14) 0.0026(10) -0.0024(11) -0.0013(10)
O9 0.0196(11) 0.0137(9) 0.0257(11) -0.0010(8) -0.0087(9) 0.0001(8)
C16 0.0231(17) 0.0325(17) 0.0163(16) 0.0068(13) -0.0086(13) -0.0130(14)
O12 0.0123(10) 0.0183(9) 0.0192(10) 0.0023(8) 0.0004(8) -0.0002(8)
C1 0.0103(13) 0.0099(11) 0.0126(13) 0.0007(9) 0.0026(10) 0.0021(9)
C24 0.0120(13) 0.0095(11) 0.0116(13) 0.0016(9) -0.0017(10) 0.0022(9)
F18 0.0302(12) 0.0265(10) 0.0509(15) 0.0182(10) -0.0019(10) 0.0037(9)
C34 0.0173(14) 0.0289(15) 0.0201(14) 0.0113(12) 0.0022(11) 0.0017(12)
C26 0.0204(14) 0.0161(12) 0.0092(12) -0.0016(10) -0.0010(10) 0.0069(11)
C12 0.0179(15) 0.0117(12) 0.0266(16) 0.0050(11) -0.0074(13) -0.0031(11)
F15 0.0295(11) 0.0290(10) 0.0393(11) 0.0225(9) -0.0044(9) 0.0014(8)
C27 0.0147(13) 0.0138(12) 0.0155(13) -0.0036(10) -0.0034(10) 0.0046(10)
C2 0.0155(13) 0.0165(12) 0.0127(12) 0.0037(10) 0.0027(10) 0.0005(10)
C5 0.0125(13) 0.0109(11) 0.0131(12) -0.0002(9) 0.0001(10) 0.0004(9)
O11 0.0190(11) 0.0143(9) 0.0328(12) -0.0092(8) -0.0033(9) 0.0022(8)
F10 0.0387(11) 0.0239(9) 0.0148(8) -0.0006(7) -0.0052(7) 0.0046(8)
F11 0.0394(11) 0.0203(9) 0.0245(9) -0.0025(7) 0.0117(8) 0.0117(8)
F12 0.0304(11) 0.0222(9) 0.0300(10) 0.0041(8) 0.0157(9) -0.0055(8)
C36 0.0241(15) 0.0128(12) 0.0187(13) -0.0004(10) 0.0046(11) 0.0035(11)
F4 0.0247(9) 0.0214(8) 0.0188(8) -0.0075(7) -0.0010(7) -0.0036(7)
F9 0.0206(9) 0.0190(8) 0.0204(9) 0.0012(7) 0.0018(7) -0.0073(7)
F8 0.0228(9) 0.0234(9) 0.0192(8) -0.0002(7) -0.0093(7) 0.0018(7)
F6 0.0152(9) 0.0259(9) 0.0217(9) 0.0035(7) 0.0028(7) -0.0021(7)
F7 0.0257(9) 0.0172(8) 0.0172(8) -0.0080(6) 0.0002(7) 0.0017(7)
F5 0.0205(9) 0.0235(9) 0.0266(9) 0.0104(7) -0.0103(7) 0.0000(7)
C17 0.0139(12) 0.0150(12) 0.0141(12) 0.0015(9) -0.0012(10) 0.0011(10)
C3 0.0203(15) 0.0200(13) 0.0102(12) 0.0013(10) -0.0017(10) 0.0022(11)
C18 0.0164(13) 0.0127(11) 0.0120(12) -0.0018(9) -0.0012(10) 0.0002(10)
C4 0.0147(13) 0.0162(12) 0.0129(12) -0.0028(10) -0.0030(10) 0.0006(10)
N0AA 0.0244(17) 0.0357(15) 0.0373(16) 0.0086(14) 0.0014(13) -0.0030(13)
C38 0.0156(16) 0.0376(18) 0.0216(16) 0.0017(13) 0.0010(12) 0.0005(12)
C37 0.0186(15) 0.0342(17) 0.0304(17) -0.0064(14) 0.0028(13) -0.0019(13)
N2 0.0097(11) 0.0082(9) 0.0112(11) 0.0002(8) -0.0013(9) 0.0009(8)
N1 0.0121(12) 0.0082(10) 0.0076(12) -0.0010(7) 0.0011(9) 0.0013(8)
N3 0.0105(11) 0.0089(9) 0.0131(11) -0.0012(8) -0.0023(9) -0.0001(8)

loop_
_atom_type_symbol
_atom_type_description
_atom_type_scat_dispersion_real
_atom_type_scat_dispersion_imag
_atom_type_scat_source
C C 0.0033 0.0016 'International Tables Vol C Tables 4.2.6.8 and 6.1.1.4'
H H 0.0000 0.0000 'International Tables Vol C Tables 4.2.6.8 and 6.1.1.4'
F F 0.0171 0.0103 'International Tables Vol C Tables 4.2.6.8 and 6.1.1.4'
N N 0.0061 0.0033 'International Tables Vol C Tables 4.2.6.8 and 6.1.1.4'
O O 0.0106 0.0060 'International Tables Vol C Tables 4.2.6.8 and 6.1.1.4'
P P 0.1023 0.0942 'International Tables Vol C Tables 4.2.6.8 and 6.1.1.4'
S S 0.1246 0.1234 'International Tables Vol C Tables 4.2.6.8 and 6.1.1.4'
Sb Sb -0.5866 1.5461 'International Tables Vol C Tables 4.2.6.8 and 6.1.1.4'

loop_
_geom_angle_atom_site_label_1
_geom_angle_atom_site_label_2
_geom_angle_atom_site_label_3
_geom_angle
O13 Sb2 O16 115.68(7)
O13 Sb2 O10 112.69(7)
N5 Sb2 O13 158.60(8)
N5 Sb2 O16 75.97(7)
N5 Sb2 O10 78.07(8)
N6 Sb2 O13 79.45(8)
N6 Sb2 N5 84.60(8)
N6 Sb2 O16 157.06(8)
N6 Sb2 O10 80.08(8)
N6 Sb2 N4 86.14(9)
O10 Sb2 O16 107.15(7)
N4 Sb2 O13 79.67(8)
N4 Sb2 N5 85.14(9)
N4 Sb2 O16 80.25(7)
N4 Sb2 O10 159.14(8)
O1 Sb1 O7 111.73(7)
N2 Sb1 O1 79.13(8)
N2 Sb1 O7 78.24(8)
N2 Sb1 N1 86.96(9)
N2 Sb1 N3 84.24(9)
N1 Sb1 O1 160.02(8)
N1 Sb1 O7 78.87(7)
N3 Sb1 O1 79.75(8)
N3 Sb1 O7 156.47(8)
N3 Sb1 N1 84.68(8)
O13 S5 C35 101.51(14)
O14 S5 O13 113.70(13)
O14 S5 C35 104.59(15)
O15 S5 O13 113.84(13)
O15 S5 O14 116.98(14)
O15 S5 C35 103.85(15)
O1 S1 C16 101.65(14)
O3 S1 O1 113.80(14)
O3 S1 C16 104.26(16)
O2 S1 O1 114.03(15)
O2 S1 O3 116.24(15)
O2 S1 C16 104.67(17)
C29 P2 C19 100.57(13)
C29 P2 C24 97.31(13)
C24 P2 C19 98.89(13)
C6 P1 C11 100.44(13)
C6 P1 C1 100.66(13)
C1 P1 C11 96.57(13)
O7 S3 C18 101.93(12)
O8 S3 O7 113.64(12)
O8 S3 C18 104.35(13)
O9 S3 O7 113.82(13)
O9 S3 O8 117.00(14)
O9 S3 C18 103.76(12)
O4 S2 C17 101.90(12)
O6 S2 O4 113.79(13)
O6 S2 C17 104.88(13)
O5 S2 O4 114.67(13)
O5 S2 O6 116.30(13)
O5 S2 C17 102.90(13)
O10 S4 C34 102.05(13)
O12 S4 O10 113.93(12)
O12 S4 C34 103.65(13)
O12 S4 O11 116.49(13)
O11 S4 O10 114.46(13)
O11 S4 C34 103.81(15)
O16 S6 C36 102.42(12)
O17 S6 O16 114.16(12)
O17 S6 C36 103.42(13)
O18 S6 O16 114.17(12)
O18 S6 O17 116.93(12)
O18 S6 C36 103.16(14)
S5 O13 Sb2 136.61(13)
S1 O1 Sb1 137.34(13)
C28 N5 Sb2 115.5(2)
C28 N5 C24 120.0(3)
C24 N5 Sb2 124.53(19)
S6 O16 Sb2 154.74(13)
S3 O7 Sb1 132.01(12)
N4 C19 P2 122.2(2)
N4 C19 C20 120.4(3)
C20 C19 P2 117.4(2)
C7 C6 P1 117.7(2)
N2 C6 P1 122.7(2)
N2 C6 C7 119.7(3)
C29 N6 Sb2 124.22(18)
C33 N6 Sb2 114.97(19)
C33 N6 C29 120.7(2)
C33 C32 C31 118.7(3)
S4 O10 Sb2 155.56(13)
C13 C14 C15 119.2(3)
C19 N4 Sb2 125.12(19)
C23 N4 Sb2 114.5(2)
C23 N4 C19 120.4(3)
C12 C11 P1 118.3(2)
N3 C11 P1 121.64(19)
N3 C11 C12 120.0(3)
N6 C29 P2 123.19(19)
N6 C29 C30 119.3(3)
C30 C29 P2 117.5(2)
C21 C22 C23 119.0(3)
C6 C7 C8 120.4(3)
N3 C15 C14 121.0(3)
C24 C25 C26 119.8(3)
N6 C33 C32 121.6(3)
C10 C9 C8 119.0(3)
C22 C21 C20 119.6(3)
N5 C28 C27 121.5(3)
C9 C8 C7 119.0(3)
C19 C20 C21 119.2(3)
N2 C10 C9 121.6(3)
C32 C31 C30 119.8(3)
C14 C13 C12 119.6(3)
N4 C23 C22 121.5(3)
F16 C35 S5 111.5(2)
F16 C35 F17 107.5(3)
F16 C35 F18 108.4(3)
F17 C35 S5 110.4(2)
F17 C35 F18 107.8(3)
F18 C35 S5 111.1(2)
C31 C30 C29 119.9(3)
F2 C16 S1 111.2(3)
F1 C16 S1 111.3(2)
F1 C16 F2 108.5(3)
F1 C16 F3 108.0(3)
F3 C16 S1 110.6(2)
F3 C16 F2 107.0(3)
C2 C1 P1 117.7(2)
N1 C1 P1 121.7(2)
N1 C1 C2 120.5(3)
N5 C24 P2 122.2(2)
N5 C24 C25 120.2(3)
C25 C24 P2 117.6(2)
F14 C34 S4 110.7(2)
F14 C34 F13 108.0(3)
F13 C34 S4 110.8(2)
F15 C34 S4 110.6(2)
F15 C34 F14 108.1(3)
F15 C34 F13 108.6(3)
C27 C26 C25 119.5(3)
C11 C12 C13 119.8(3)
C26 C27 C28 118.9(3)
C3 C2 C1 119.9(3)
N1 C5 C4 121.1(3)
F10 C36 S6 111.6(2)
F10 C36 F11 108.0(2)
F10 C36 F12 108.0(2)
F11 C36 S6 110.44(19)
F11 C36 F12 107.8(2)
F12 C36 S6 110.9(2)
F4 C17 S2 111.52(19)
F6 C17 S2 111.36(18)
F6 C17 F4 107.8(2)
F6 C17 F5 107.6(2)
F5 C17 S2 110.70(18)
F5 C17 F4 107.6(2)
C2 C3 C4 119.0(3)
F9 C18 S3 111.46(18)
F9 C18 F7 107.5(2)
F8 C18 S3 111.09(18)
F8 C18 F9 108.2(2)
F8 C18 F7 108.8(2)
F7 C18 S3 109.65(19)
C5 C4 C3 119.4(3)
N0AA C38 C37 179.3(4)
C6 N2 Sb1 124.37(19)
C10 N2 Sb1 115.3(2)
C10 N2 C6 120.2(3)
C1 N1 Sb1 125.0(2)
C5 N1 Sb1 114.8(2)
C5 N1 C1 120.1(3)
C11 N3 Sb1 124.88(18)
C15 N3 Sb1 114.50(19)
C15 N3 C11 120.3(2)

loop_
_geom_bond_atom_site_label_1
_geom_bond_atom_site_label_2
_geom_bond_distance
Sb2 O13 2.513(2)
Sb2 N5 2.200(3)
Sb2 O16 2.5490(19)
Sb2 N6 2.170(2)
Sb2 O10 2.540(2)
Sb2 N4 2.173(2)
Sb1 O1 2.493(2)
Sb1 O7 2.5033(19)
Sb1 N2 2.165(2)
Sb1 N1 2.188(3)
Sb1 N3 2.185(2)
S5 O13 1.475(2)
S5 O14 1.438(2)
S5 O15 1.435(2)
S5 C35 1.827(3)
S1 O1 1.474(2)
S1 O3 1.434(2)
S1 O2 1.433(2)
S1 C16 1.830(3)
P2 C19 1.842(3)
P2 C29 1.834(3)
P2 C24 1.839(3)
P1 C6 1.834(3)
P1 C11 1.844(3)
P1 C1 1.839(3)
S3 O7 1.481(2)
S3 O8 1.434(2)
S3 O9 1.434(2)
S3 C18 1.829(3)
S2 O4 1.469(2)
S2 O6 1.440(2)
S2 O5 1.437(2)
S2 C17 1.830(3)
S4 O10 1.467(2)
S4 O12 1.436(2)
S4 C34 1.824(3)
S4 O11 1.439(2)
S6 O16 1.4654(19)
S6 O17 1.438(2)
S6 O18 1.435(2)
S6 C36 1.827(3)
F16 C35 1.332(4)
F2 C16 1.332(5)
N5 C28 1.354(4)
N5 C24 1.364(4)
C19 N4 1.360(4)
C19 C20 1.385(4)
C6 C7 1.385(4)
C6 N2 1.363(4)
N6 C29 1.365(4)
N6 C33 1.345(4)
C32 C33 1.380(4)
C32 C31 1.381(5)
C14 C15 1.384(4)
C14 C13 1.373(5)
F1 C16 1.319(5)
N4 C23 1.347(4)
C11 C12 1.382(4)
C11 N3 1.358(4)
C29 C30 1.388(4)
C22 C21 1.377(5)
C22 C23 1.385(5)
C7 C8 1.386(4)
C15 N3 1.353(4)
C25 C24 1.382(4)
C25 C26 1.395(4)
C9 C8 1.386(5)
C9 C10 1.381(4)
F17 C35 1.336(4)
F14 C34 1.333(4)
C21 C20 1.403(4)
C28 C27 1.386(4)
C10 N2 1.349(4)
F13 C34 1.337(4)
C31 C30 1.387(4)
F3 C16 1.326(4)
C13 C12 1.388(5)
C35 F18 1.338(4)
C1 C2 1.384(4)
C1 N1 1.355(4)
C34 F15 1.328(3)
C26 C27 1.380(4)
C2 C3 1.383(4)
C5 C4 1.382(4)
C5 N1 1.349(4)
F10 C36 1.331(4)
F11 C36 1.338(3)
F12 C36 1.340(3)
F4 C17 1.338(3)
F9 C18 1.334(3)
F8 C18 1.332(3)
F6 C17 1.336(3)
F7 C18 1.336(3)
F5 C17 1.338(3)
C3 C4 1.385(4)
N0AA C38 1.143(5)
C38 C37 1.457(5)

loop_
_twin_individual_id
_twin_individual_mass_fraction_refined
1 0.501(8)
2 0.499(8)
